data_7242156
loop_
_publ_author_name
'Khan, Samim'
'Dutta, Tamal'
'Cortijo, Miguel'
'Gonz\'alez-Prieto, Rodrigo'
'Drew, Michael G. B.'
'Gomila, Rosa M.'
'Frontera, Antonio'
'Chattopadhyay, Shouvik'

_publ_section_title
;
 Phenoxido mediated antiferromagnetic and azide mediated ferromagnetic
 coupling in two dinuclear ferromagnetic nickel(ii) complexes with
 isomeric Schiff bases: a theoretical insight on the pathway of magnetic
 interaction
;
_journal_issue 9
_journal_name_full CrystEngComm
_journal_page_first 1942
_journal_page_last 1952
_journal_paper_doi 10.1039/D0CE01861A
_journal_volume 23
_journal_year 2021
_chemical_formula_sum 'C26 H40 N10 Ni2 O5'
_chemical_formula_weight 690.10
_space_group_crystal_system orthorhombic
_space_group_IT_number 19
_space_group_name_Hall 'P 2ac 2ab'
_space_group_name_H-M_alt 'P 21 21 21'
_atom_sites_solution_hydrogens mixed
_audit_creation_method SHELXL-2016/6
_audit_update_record
;
2021-01-20 deposited with the CCDC.	2021-01-22 downloaded from the CCDC.
;
_cell_angle_alpha 90
_cell_angle_beta 90
_cell_angle_gamma 90
_cell_formula_units_Z 4
_cell_length_a 11.5492(4)
_cell_length_b 12.4240(3)
_cell_length_c 21.6851(6)
_cell_measurement_reflns_used 10054
_cell_measurement_temperature 150(2)
_cell_measurement_theta_max 25.00
_cell_measurement_theta_min 3.41
_cell_volume 3111.54(16)
_computing_cell_refinement 'Crysalis, Oxford Diffraction'
_computing_data_collection 'Crysalis, Oxford Diffraction'
_computing_data_reduction 'Crysalis, Oxford Diffraction'
_computing_molecular_graphics PLATON(Spek,2004)
_computing_publication_material 'SHELXL, PLATON, WINGX (Ferrugia, 2012)'
_computing_structure_refinement 'SHELXL2016/6 (Sheldrick, 2016)'
_computing_structure_solution 'SHELXS-97 (Sheldrick, 2008)'
_diffrn_ambient_temperature 150(2)
_diffrn_measured_fraction_theta_full 0.961
_diffrn_measured_fraction_theta_max 0.961
_diffrn_measurement_device 'Oxford Diffaction X-Calibor System'
_diffrn_measurement_method '321 frames, counting time 10 s.'
_diffrn_radiation_monochromator graphite
_diffrn_radiation_source 'fine-focus sealed tube'
_diffrn_radiation_type MoK\a
_diffrn_radiation_wavelength 0.71073
_diffrn_reflns_av_R_equivalents 0.0256
_diffrn_reflns_av_sigmaI/netI 0.0393
_diffrn_reflns_Laue_measured_fraction_full 0.961
_diffrn_reflns_Laue_measured_fraction_max 0.961
_diffrn_reflns_limit_h_max 12
_diffrn_reflns_limit_h_min -11
_diffrn_reflns_limit_k_max 14
_diffrn_reflns_limit_k_min -7
_diffrn_reflns_limit_l_max 25
_diffrn_reflns_limit_l_min -24
_diffrn_reflns_number 10054
_diffrn_reflns_point_group_measured_fraction_full 0.967
_diffrn_reflns_point_group_measured_fraction_max 0.967
_diffrn_reflns_theta_full 25.00
_diffrn_reflns_theta_max 25.00
_diffrn_reflns_theta_min 3.41
_diffrn_standards_decay_% n/a
_diffrn_standards_interval_count n/a
_diffrn_standards_interval_time n/a
_exptl_absorpt_coefficient_mu 1.263
_exptl_absorpt_correction_T_max 1.000
_exptl_absorpt_correction_T_min 0.904
_exptl_absorpt_correction_type empirical
_exptl_absorpt_process_details 'ABSPACK, Oxford Diffraction Ltd'
_exptl_crystal_colour black
_exptl_crystal_density_diffrn 1.473
_exptl_crystal_description needle
_exptl_crystal_F_000 1448
_exptl_crystal_size_max 0.25
_exptl_crystal_size_mid 0.08
_exptl_crystal_size_min 0.08
_refine_diff_density_max 0.318
_refine_diff_density_min -0.372
_refine_diff_density_rms 0.050
_refine_ls_abs_structure_details
;
 Refined as an inversion twin.
;
_refine_ls_abs_structure_Flack 0.062(13)
_refine_ls_extinction_method none
_refine_ls_goodness_of_fit_ref 1.063
_refine_ls_hydrogen_treatment mixed
_refine_ls_matrix_type full
_refine_ls_number_parameters 405
_refine_ls_number_reflns 5144
_refine_ls_number_restraints 5
_refine_ls_restrained_S_all 1.063
_refine_ls_R_factor_all 0.0275
_refine_ls_R_factor_gt 0.0260
_refine_ls_shift/su_max 0.001
_refine_ls_shift/su_mean 0.000
_refine_ls_structure_factor_coef Fsqd
_refine_ls_weighting_details 'w=1/[\s^2^(Fo^2^)+(0.0238P)^2^+0.1817P] where P=(Fo^2^+2Fc^2^)/3'
_refine_ls_weighting_scheme calc
_refine_ls_wR_factor_gt 0.0555
_refine_ls_wR_factor_ref 0.0560
_reflns_Friedel_coverage 0.781
_reflns_Friedel_fraction_full 0.974
_reflns_Friedel_fraction_max 0.974
_reflns_number_gt 4990
_reflns_number_total 5144
_reflns_threshold_expression 'I > 2\s(I)'
_cod_data_source_file d0ce01861a2.cif
_cod_data_source_block 1
_cod_depositor_comments 'Adding full bibliography for 7242155--7242156.cif.'
_cod_database_code 7242156
_shelx_shelxl_version_number 2016/6
_shelx_space_group_comment
;
The symmetry employed for this shelxl refinement is uniquely defined
by the following loop, which should always be used as a source of
symmetry information in preference to the above space-group names.
They are only intended as comments.
;

loop_
_space_group_symop_operation_xyz
'x, y, z'
'-x+1/2, -y, z+1/2'
'-x, y+1/2, -z+1/2'
'x+1/2, -y+1/2, -z'

loop_
_atom_site_label
_atom_site_type_symbol
_atom_site_fract_x
_atom_site_fract_y
_atom_site_fract_z
_atom_site_U_iso_or_equiv
_atom_site_adp_type
_atom_site_occupancy
_atom_site_site_symmetry_order
_atom_site_calc_flag
_atom_site_refinement_flags_posn
_atom_site_refinement_flags_adp
_atom_site_refinement_flags_occupancy
_atom_site_disorder_assembly
_atom_site_disorder_group
Ni2 Ni 0.13843(4) 0.88981(3) 0.16417(2) 0.01153(12) Uani 1 1 d . . . . .
Ni1 Ni 0.18140(4) 0.75538(3) 0.04233(2) 0.01136(12) Uani 1 1 d . . . . .
N4 N 0.3433(3) 0.6905(2) 0.06280(13) 0.0151(7) Uani 1 1 d . . . . .
N5 N 0.3732(3) 0.6649(2) 0.11380(14) 0.0168(7) Uani 1 1 d . . . . .
N6 N 0.4049(3) 0.6401(3) 0.16227(17) 0.0287(8) Uani 1 1 d . . . . .
N1 N 0.1200(3) 0.7277(2) 0.13631(13) 0.0133(7) Uani 1 1 d . . . . .
N2 N 0.0318(3) 0.6807(2) 0.14861(13) 0.0145(7) Uani 1 1 d . . . . .
N3 N -0.0519(3) 0.6338(2) 0.16099(16) 0.0233(8) Uani 1 1 d . . . . .
O11 O 0.2239(2) 0.89707(18) 0.08382(10) 0.0122(5) Uani 1 1 d . . . . .
C12 C 0.2292(3) 0.9920(3) 0.05719(16) 0.0121(8) Uani 1 1 d . . . . .
C17 C 0.2435(3) 1.0078(3) -0.00674(17) 0.0128(8) Uani 1 1 d . . . . .
C16 C 0.2484(3) 1.1132(3) -0.02989(16) 0.0178(8) Uani 1 1 d . . . . .
H16 H 0.259316 1.123499 -0.071969 0.021 Uiso 1 1 calc R U . . .
C15 C 0.2376(4) 1.2012(3) 0.00743(18) 0.0196(9) Uani 1 1 d . . . . .
H15 H 0.240757 1.270141 -0.009171 0.024 Uiso 1 1 calc R U . . .
C14 C 0.2217(4) 1.1867(3) 0.07083(17) 0.0166(9) Uani 1 1 d . . . . .
H14 H 0.214035 1.246172 0.096557 0.020 Uiso 1 1 calc R U . . .
C13 C 0.2173(3) 1.0850(3) 0.09499(17) 0.0137(8) Uani 1 1 d . . . . .
C18 C 0.2458(3) 0.9201(3) -0.05111(17) 0.0156(8) Uani 1 1 d . . . . .
H18 H 0.258393 0.938274 -0.092160 0.019 Uiso 1 1 calc R U . . .
O131 O 0.1970(2) 1.06105(17) 0.15664(11) 0.0147(6) Uani 1 1 d . . . . .
C132 C 0.1567(4) 1.1466(3) 0.19650(17) 0.0191(9) Uani 1 1 d . . . . .
H13B H 0.111249 1.115888 0.229726 0.023 Uiso 1 1 calc R U . . .
H13A H 0.106895 1.194424 0.173146 0.023 Uiso 1 1 calc R U . . .
C133 C 0.2554(4) 1.2105(3) 0.22345(19) 0.0264(10) Uani 1 1 d . . . . .
H13C H 0.306835 1.162926 0.245036 0.040 Uiso 1 1 calc R U . . .
H13D H 0.225364 1.263201 0.251590 0.040 Uiso 1 1 calc R U . . .
H13E H 0.296732 1.246004 0.190890 0.040 Uiso 1 1 calc R U . . .
N19 N 0.2321(3) 0.8206(2) -0.03894(14) 0.0139(7) Uani 1 1 d . . . . .
C20 C 0.2282(3) 0.7418(3) -0.08962(16) 0.0174(8) Uani 1 1 d . . . . .
H20A H 0.300766 0.702612 -0.091902 0.021 Uiso 1 1 calc R U . . .
H20B H 0.215778 0.778152 -0.128632 0.021 Uiso 1 1 calc R U . . .
C21 C 0.1299(4) 0.6655(3) -0.07659(16) 0.0166(8) Uani 1 1 d . . . . .
H21A H 0.056659 0.703283 -0.079731 0.020 Uiso 1 1 calc R U . . .
H21B H 0.130038 0.607584 -0.106618 0.020 Uiso 1 1 calc R U . . .
N22 N 0.1436(3) 0.6206(2) -0.01361(13) 0.0144(7) Uani 1 1 d D . . . .
H22 H 0.208(2) 0.582(3) -0.0116(18) 0.017 Uiso 1 1 d D U . . .
C221 C 0.0468(4) 0.5483(3) 0.00338(19) 0.0235(10) Uani 1 1 d . . . . .
H22A H 0.023620 0.506719 -0.032397 0.028 Uiso 1 1 calc R U . . .
H22B H -0.019019 0.591045 0.016496 0.028 Uiso 1 1 calc R U . . .
C222 C 0.0817(4) 0.4729(3) 0.0547(2) 0.0303(11) Uani 1 1 d . . . . .
H22C H 0.136395 0.421331 0.039297 0.045 Uiso 1 1 calc R U . . .
H22D H 0.014406 0.436002 0.069866 0.045 Uiso 1 1 calc R U . . .
H22E H 0.116335 0.513388 0.087571 0.045 Uiso 1 1 calc R U . . .
O31 O -0.0075(2) 0.94129(18) 0.12255(11) 0.0138(6) Uani 1 1 d . . . . .
C32 C -0.0947(3) 0.9911(3) 0.14762(17) 0.0134(8) Uani 1 1 d . . . . .
C37 C -0.1186(3) 0.9910(3) 0.21205(17) 0.0142(8) Uani 1 1 d . . . . .
C36 C -0.2185(3) 1.0422(3) 0.23517(17) 0.0169(9) Uani 1 1 d . . . . .
H36 H -0.232791 1.040959 0.277372 0.020 Uiso 1 1 calc R U . . .
C35 C -0.2950(3) 1.0937(3) 0.19714(18) 0.0179(9) Uani 1 1 d . . . . .
H35 H -0.360951 1.126471 0.213054 0.021 Uiso 1 1 calc R U . . .
C34 C -0.2719(3) 1.0962(3) 0.13350(18) 0.0174(9) Uani 1 1 d . . . . .
H34 H -0.322819 1.131567 0.107177 0.021 Uiso 1 1 calc R U . . .
C33 C -0.1750(3) 1.0471(3) 0.10960(16) 0.0143(8) Uani 1 1 d . . . . .
C38 C -0.0444(3) 0.9366(3) 0.25609(18) 0.0151(9) Uani 1 1 d . . . . .
H38 H -0.069198 0.934708 0.296874 0.018 Uiso 1 1 calc R U . . .
O331 O -0.1626(2) 1.04429(17) 0.04578(12) 0.0165(6) Uani 1 1 d . . . . .
C332 C -0.0615(3) 1.1007(3) 0.02213(17) 0.0202(9) Uani 1 1 d . . . . .
H33A H 0.008550 1.071216 0.040122 0.024 Uiso 1 1 calc R U . . .
H33B H -0.065840 1.176565 0.032342 0.024 Uiso 1 1 calc R U . . .
C333 C -0.0605(4) 1.0857(3) -0.04699(18) 0.0244(9) Uani 1 1 d . . . . .
H33D H -0.046394 1.011433 -0.056532 0.037 Uiso 1 1 calc R U . . .
H33E H -0.000396 1.129293 -0.064685 0.037 Uiso 1 1 calc R U . . .
H33C H -0.133989 1.107015 -0.063677 0.037 Uiso 1 1 calc R U . . .
N39 N 0.0521(3) 0.8910(2) 0.24383(13) 0.0139(7) Uani 1 1 d . . . . .
C40 C 0.1203(3) 0.8414(3) 0.29308(16) 0.0174(9) Uani 1 1 d . . . . .
H40A H 0.114251 0.763590 0.290839 0.021 Uiso 1 1 calc R U . . .
H40B H 0.091831 0.864576 0.333014 0.021 Uiso 1 1 calc R U . . .
C41 C 0.2447(3) 0.8758(3) 0.28478(17) 0.0167(8) Uani 1 1 d . . . . .
H41A H 0.252180 0.952140 0.293302 0.020 Uiso 1 1 calc R U . . .
H41B H 0.293814 0.836924 0.313437 0.020 Uiso 1 1 calc R U . . .
N42 N 0.2817(3) 0.8532(2) 0.22072(14) 0.0137(7) Uani 1 1 d D . . . .
H42 H 0.290(3) 0.7872(19) 0.2165(18) 0.016 Uiso 1 1 d D U . . .
C421 C 0.3942(3) 0.9020(3) 0.20441(18) 0.0199(9) Uani 1 1 d . . . . .
H42A H 0.387130 0.979612 0.207299 0.024 Uiso 1 1 calc R U . . .
H42B H 0.411563 0.884495 0.161812 0.024 Uiso 1 1 calc R U . . .
C422 C 0.4951(4) 0.8663(3) 0.2443(2) 0.0293(10) Uani 1 1 d . . . . .
H42C H 0.483076 0.890254 0.285891 0.044 Uiso 1 1 calc R U . . .
H42D H 0.565566 0.896806 0.228602 0.044 Uiso 1 1 calc R U . . .
H42E H 0.500575 0.789179 0.243631 0.044 Uiso 1 1 calc R U . . .
O1 O 0.0127(2) 0.8118(2) 0.02766(12) 0.0216(7) Uani 1 1 d D . . . .
H1 H 0.002(4) 0.863(3) 0.0528(14) 0.026 Uiso 1 1 d D U . . .
H2 H -0.032(3) 0.818(3) -0.0042(13) 0.026 Uiso 1 1 d D U . . .

loop_
_atom_site_aniso_label
_atom_site_aniso_U_11
_atom_site_aniso_U_22
_atom_site_aniso_U_33
_atom_site_aniso_U_23
_atom_site_aniso_U_13
_atom_site_aniso_U_12
Ni2 0.0148(3) 0.0128(2) 0.0070(2) -0.00057(18) 0.0000(2) 0.0006(2)
Ni1 0.0135(3) 0.0127(2) 0.0079(2) -0.00057(19) 0.0004(2) 0.0009(2)
N4 0.014(2) 0.0204(14) 0.0108(16) 0.0007(12) -0.0001(14) 0.0013(14)
N5 0.0164(19) 0.0182(15) 0.0159(19) -0.0022(13) 0.0048(16) 0.0030(15)
N6 0.031(2) 0.039(2) 0.0164(19) 0.0048(17) -0.0032(18) 0.0094(16)
N1 0.0126(19) 0.0158(15) 0.0116(15) -0.0001(12) 0.0037(14) -0.0006(14)
N2 0.021(2) 0.0167(15) 0.0056(16) -0.0002(12) -0.0006(14) 0.0032(15)
N3 0.022(2) 0.0269(17) 0.0213(18) 0.0037(16) 0.0025(17) -0.0062(15)
O11 0.0157(15) 0.0126(11) 0.0083(12) 0.0022(10) 0.0007(11) -0.0003(11)
C12 0.010(2) 0.0126(16) 0.014(2) 0.0007(14) -0.0020(16) -0.0020(15)
C17 0.012(2) 0.0165(17) 0.0096(19) 0.0006(14) 0.0014(17) -0.0020(15)
C16 0.021(2) 0.0210(17) 0.0113(19) 0.0049(16) 0.0028(16) -0.0009(18)
C15 0.025(3) 0.0154(17) 0.019(2) 0.0055(16) 0.0022(19) -0.0040(17)
C14 0.023(3) 0.0127(17) 0.014(2) -0.0022(15) -0.0005(18) -0.0042(17)
C13 0.012(2) 0.0176(18) 0.0120(18) 0.0012(15) -0.0004(16) -0.0024(15)
C18 0.016(2) 0.0233(18) 0.0079(18) 0.0011(15) 0.0029(16) 0.0019(16)
O131 0.0239(16) 0.0131(11) 0.0072(12) -0.0013(10) 0.0012(12) -0.0004(11)
C132 0.027(3) 0.0184(17) 0.0114(18) -0.0035(15) 0.0036(18) 0.0032(17)
C133 0.037(3) 0.0212(19) 0.021(2) -0.0063(17) -0.004(2) -0.0043(19)
N19 0.0175(18) 0.0163(14) 0.0079(15) -0.0007(13) 0.0004(15) 0.0010(13)
C20 0.025(2) 0.0172(17) 0.0098(17) -0.0027(16) -0.0002(17) 0.0058(18)
C21 0.019(2) 0.0173(17) 0.0131(19) -0.0038(15) -0.0058(18) 0.0025(18)
N22 0.0129(18) 0.0164(14) 0.0140(15) -0.0020(13) -0.0003(14) 0.0020(14)
C221 0.021(3) 0.021(2) 0.028(2) -0.0067(18) 0.002(2) -0.0033(18)
C222 0.040(3) 0.0190(19) 0.032(3) -0.0004(18) 0.013(2) -0.002(2)
O31 0.0152(15) 0.0164(12) 0.0097(12) -0.0032(10) 0.0003(12) 0.0034(12)
C32 0.014(2) 0.0102(16) 0.016(2) -0.0034(14) -0.0010(17) -0.0010(15)
C37 0.014(2) 0.0128(16) 0.016(2) -0.0046(15) 0.0024(17) -0.0015(16)
C36 0.020(2) 0.0175(17) 0.013(2) -0.0033(15) 0.0041(17) -0.0046(17)
C35 0.012(2) 0.0176(17) 0.024(2) -0.0058(16) 0.0038(17) 0.0021(16)
C34 0.018(2) 0.0128(17) 0.021(2) -0.0003(16) -0.0049(17) 0.0000(17)
C33 0.017(2) 0.0133(16) 0.0126(19) -0.0043(14) -0.0005(17) -0.0035(16)
C38 0.016(2) 0.0163(17) 0.0131(19) -0.0035(16) 0.0062(17) -0.0039(16)
O331 0.0168(16) 0.0200(11) 0.0127(13) -0.0011(11) -0.0018(12) -0.0010(11)
C332 0.018(2) 0.0199(18) 0.022(2) 0.0038(17) -0.0007(17) -0.0005(18)
C333 0.027(3) 0.026(2) 0.021(2) 0.0028(18) 0.003(2) -0.0016(18)
N39 0.0140(19) 0.0161(14) 0.0116(15) -0.0003(13) -0.0004(13) -0.0015(14)
C40 0.021(2) 0.0253(18) 0.0061(17) 0.0032(15) 0.0020(17) 0.0034(17)
C41 0.018(2) 0.0218(18) 0.0104(18) -0.0014(16) -0.0021(17) 0.0013(17)
N42 0.0171(19) 0.0135(14) 0.0104(15) 0.0003(12) -0.0003(14) 0.0023(14)
C421 0.018(2) 0.0222(19) 0.019(2) 0.0037(17) 0.0025(17) -0.0009(17)
C422 0.018(2) 0.035(2) 0.034(2) 0.0053(19) -0.005(2) -0.0036(19)
O1 0.0223(18) 0.0296(14) 0.0129(15) -0.0105(12) -0.0066(13) 0.0090(13)

loop_
_atom_type_symbol
_atom_type_description
_atom_type_scat_dispersion_real
_atom_type_scat_dispersion_imag
_atom_type_scat_source
C C 0.0033 0.0016 'International Tables Vol C Tables 4.2.6.8 and 6.1.1.4'
H H 0.0000 0.0000 'International Tables Vol C Tables 4.2.6.8 and 6.1.1.4'
N N 0.0061 0.0033 'International Tables Vol C Tables 4.2.6.8 and 6.1.1.4'
O O 0.0106 0.0060 'International Tables Vol C Tables 4.2.6.8 and 6.1.1.4'
Ni Ni 0.3393 1.1124 'International Tables Vol C Tables 4.2.6.8 and 6.1.1.4'

loop_
_geom_angle_atom_site_label_1
_geom_angle_atom_site_label_2
_geom_angle_atom_site_label_3
_geom_angle
_geom_angle_site_symmetry_1
_geom_angle_site_symmetry_3
_geom_angle_publ_flag
N39 Ni2 O11 176.98(11) . . ?
N39 Ni2 O31 88.16(11) . . ?
O11 Ni2 O31 90.48(10) . . ?
N39 Ni2 N42 83.67(12) . . ?
O11 Ni2 N42 97.40(11) . . ?
O31 Ni2 N42 169.91(11) . . ?
N39 Ni2 N1 101.78(12) . . ?
O11 Ni2 N1 81.03(10) . . ?
O31 Ni2 N1 95.17(11) . . ?
N42 Ni2 N1 92.29(11) . . ?
N39 Ni2 O131 101.96(10) . . ?
O11 Ni2 O131 75.23(9) . . ?
O31 Ni2 O131 85.31(9) . . ?
N42 Ni2 O131 90.58(10) . . ?
N1 Ni2 O131 156.26(10) . . ?
N19 Ni1 O11 88.22(10) . . ?
N19 Ni1 N4 94.62(12) . . ?
O11 Ni1 N4 91.36(10) . . ?
N19 Ni1 O1 90.16(12) . . ?
O11 Ni1 O1 90.14(10) . . ?
N4 Ni1 O1 175.03(11) . . ?
N19 Ni1 N22 82.94(11) . . ?
O11 Ni1 N22 171.14(10) . . ?
N4 Ni1 N22 90.08(12) . . ?
O1 Ni1 N22 89.16(12) . . ?
N19 Ni1 N1 165.47(10) . . ?
O11 Ni1 N1 78.60(10) . . ?
N4 Ni1 N1 91.83(11) . . ?
O1 Ni1 N1 83.82(11) . . ?
N22 Ni1 N1 110.10(11) . . ?
N5 N4 Ni1 123.8(3) . . ?
N6 N5 N4 178.1(4) . . ?
N2 N1 Ni2 119.0(2) . . ?
N2 N1 Ni1 123.9(2) . . ?
Ni2 N1 Ni1 94.82(11) . . ?
N3 N2 N1 178.7(4) . . ?
C12 O11 Ni2 116.4(2) . . ?
C12 O11 Ni1 126.3(2) . . ?
Ni2 O11 Ni1 103.07(10) . . ?
O11 C12 C17 124.3(3) . . ?
O11 C12 C13 118.1(3) . . ?
C17 C12 C13 117.6(3) . . ?
C16 C17 C12 119.1(3) . . ?
C16 C17 C18 117.5(3) . . ?
C12 C17 C18 123.2(3) . . ?
C15 C16 C17 122.1(3) . . ?
C15 C16 H16 119.0 . . ?
C17 C16 H16 119.0 . . ?
C16 C15 C14 119.5(3) . . ?
C16 C15 H15 120.3 . . ?
C14 C15 H15 120.3 . . ?
C13 C14 C15 120.0(3) . . ?
C13 C14 H14 120.0 . . ?
C15 C14 H14 120.0 . . ?
C14 C13 O131 124.9(3) . . ?
C14 C13 C12 121.7(3) . . ?
O131 C13 C12 113.3(3) . . ?
N19 C18 C17 126.0(3) . . ?
N19 C18 H18 117.0 . . ?
C17 C18 H18 117.0 . . ?
C13 O131 C132 118.1(3) . . ?
C13 O131 Ni2 108.97(19) . . ?
C132 O131 Ni2 123.9(2) . . ?
O131 C132 C133 112.1(3) . . ?
O131 C132 H13B 109.2 . . ?
C133 C132 H13B 109.2 . . ?
O131 C132 H13A 109.2 . . ?
C133 C132 H13A 109.2 . . ?
H13B C132 H13A 107.9 . . ?
C132 C133 H13C 109.5 . . ?
C132 C133 H13D 109.5 . . ?
H13C C133 H13D 109.5 . . ?
C132 C133 H13E 109.5 . . ?
H13C C133 H13E 109.5 . . ?
H13D C133 H13E 109.5 . . ?
C18 N19 C20 119.6(3) . . ?
C18 N19 Ni1 127.2(3) . . ?
C20 N19 Ni1 112.0(2) . . ?
N19 C20 C21 107.5(3) . . ?
N19 C20 H20A 110.2 . . ?
C21 C20 H20A 110.2 . . ?
N19 C20 H20B 110.2 . . ?
C21 C20 H20B 110.2 . . ?
H20A C20 H20B 108.5 . . ?
N22 C21 C20 109.2(3) . . ?
N22 C21 H21A 109.8 . . ?
C20 C21 H21A 109.8 . . ?
N22 C21 H21B 109.8 . . ?
C20 C21 H21B 109.8 . . ?
H21A C21 H21B 108.3 . . ?
C221 N22 C21 112.1(3) . . ?
C221 N22 Ni1 119.6(2) . . ?
C21 N22 Ni1 104.6(2) . . ?
C221 N22 H22 107(2) . . ?
C21 N22 H22 110(3) . . ?
Ni1 N22 H22 103(2) . . ?
N22 C221 C222 111.0(3) . . ?
N22 C221 H22A 109.4 . . ?
C222 C221 H22A 109.4 . . ?
N22 C221 H22B 109.4 . . ?
C222 C221 H22B 109.4 . . ?
H22A C221 H22B 108.0 . . ?
C221 C222 H22C 109.5 . . ?
C221 C222 H22D 109.5 . . ?
H22C C222 H22D 109.5 . . ?
C221 C222 H22E 109.5 . . ?
H22C C222 H22E 109.5 . . ?
H22D C222 H22E 109.5 . . ?
C32 O31 Ni2 127.6(2) . . ?
O31 C32 C33 119.7(3) . . ?
O31 C32 C37 124.1(3) . . ?
C33 C32 C37 116.2(3) . . ?
C36 C37 C32 120.5(3) . . ?
C36 C37 C38 117.4(3) . . ?
C32 C37 C38 122.1(3) . . ?
C35 C36 C37 121.7(4) . . ?
C35 C36 H36 119.1 . . ?
C37 C36 H36 119.1 . . ?
C36 C35 C34 118.7(4) . . ?
C36 C35 H35 120.7 . . ?
C34 C35 H35 120.7 . . ?
C33 C34 C35 120.9(4) . . ?
C33 C34 H34 119.5 . . ?
C35 C34 H34 119.5 . . ?
C34 C33 O331 118.0(3) . . ?
C34 C33 C32 121.9(3) . . ?
O331 C33 C32 119.8(3) . . ?
N39 C38 C37 125.8(3) . . ?
N39 C38 H38 117.1 . . ?
C37 C38 H38 117.1 . . ?
C33 O331 C332 114.9(3) . . ?
O331 C332 C333 107.3(3) . . ?
O331 C332 H33A 110.3 . . ?
C333 C332 H33A 110.3 . . ?
O331 C332 H33B 110.3 . . ?
C333 C332 H33B 110.3 . . ?
H33A C332 H33B 108.5 . . ?
C332 C333 H33D 109.5 . . ?
C332 C333 H33E 109.5 . . ?
H33D C333 H33E 109.5 . . ?
C332 C333 H33C 109.5 . . ?
H33D C333 H33C 109.5 . . ?
H33E C333 H33C 109.5 . . ?
C38 N39 C40 120.3(3) . . ?
C38 N39 Ni2 128.2(3) . . ?
C40 N39 Ni2 111.1(2) . . ?
N39 C40 C41 107.8(3) . . ?
N39 C40 H40A 110.1 . . ?
C41 C40 H40A 110.1 . . ?
N39 C40 H40B 110.1 . . ?
C41 C40 H40B 110.1 . . ?
H40A C40 H40B 108.5 . . ?
N42 C41 C40 109.4(3) . . ?
N42 C41 H41A 109.8 . . ?
C40 C41 H41A 109.8 . . ?
N42 C41 H41B 109.8 . . ?
C40 C41 H41B 109.8 . . ?
H41A C41 H41B 108.2 . . ?
C421 N42 C41 113.6(3) . . ?
C421 N42 Ni2 117.6(2) . . ?
C41 N42 Ni2 106.2(2) . . ?
C421 N42 H42 106(3) . . ?
C41 N42 H42 109(3) . . ?
Ni2 N42 H42 104(3) . . ?
N42 C421 C422 114.8(3) . . ?
N42 C421 H42A 108.6 . . ?
C422 C421 H42A 108.6 . . ?
N42 C421 H42B 108.6 . . ?
C422 C421 H42B 108.6 . . ?
H42A C421 H42B 107.5 . . ?
C421 C422 H42C 109.5 . . ?
C421 C422 H42D 109.5 . . ?
H42C C422 H42D 109.5 . . ?
C421 C422 H42E 109.5 . . ?
H42C C422 H42E 109.5 . . ?
H42D C422 H42E 109.5 . . ?
Ni1 O1 H1 107(3) . . ?
Ni1 O1 H2 135(3) . . ?
H1 O1 H2 111(3) . . ?

loop_
_geom_bond_atom_site_label_1
_geom_bond_atom_site_label_2
_geom_bond_distance
_geom_bond_site_symmetry_2
_geom_bond_publ_flag
Ni2 N39 1.994(3) . ?
Ni2 O11 2.005(2) . ?
Ni2 O31 2.016(3) . ?
Ni2 N42 2.109(3) . ?
Ni2 N1 2.113(3) . ?
Ni2 O131 2.238(2) . ?
Ni1 N19 2.026(3) . ?
Ni1 O11 2.037(2) . ?
Ni1 N4 2.084(3) . ?
Ni1 O1 2.094(3) . ?
Ni1 N22 2.113(3) . ?
Ni1 N1 2.185(3) . ?
N4 N5 1.201(4) . ?
N5 N6 1.155(4) . ?
N1 N2 1.205(4) . ?
N2 N3 1.160(4) . ?
O11 C12 1.314(4) . ?
C12 C17 1.410(5) . ?
C12 C13 1.424(5) . ?
C17 C16 1.404(5) . ?
C17 C18 1.454(5) . ?
C16 C15 1.365(5) . ?
C16 H16 0.9300 . ?
C15 C14 1.399(5) . ?
C15 H15 0.9300 . ?
C14 C13 1.368(5) . ?
C14 H14 0.9300 . ?
C13 O131 1.390(4) . ?
C18 N19 1.274(4) . ?
C18 H18 0.9300 . ?
O131 C132 1.447(4) . ?
C132 C133 1.506(5) . ?
C132 H13B 0.9700 . ?
C132 H13A 0.9700 . ?
C133 H13C 0.9600 . ?
C133 H13D 0.9600 . ?
C133 H13E 0.9600 . ?
N19 C20 1.473(4) . ?
C20 C21 1.506(5) . ?
C20 H20A 0.9700 . ?
C20 H20B 0.9700 . ?
C21 N22 1.483(4) . ?
C21 H21A 0.9700 . ?
C21 H21B 0.9700 . ?
N22 C221 1.480(5) . ?
N22 H22 0.89(2) . ?
C221 C222 1.509(6) . ?
C221 H22A 0.9700 . ?
C221 H22B 0.9700 . ?
C222 H22C 0.9600 . ?
C222 H22D 0.9600 . ?
C222 H22E 0.9600 . ?
O31 C32 1.301(4) . ?
C32 C33 1.423(5) . ?
C32 C37 1.424(5) . ?
C37 C36 1.410(5) . ?
C37 C38 1.450(5) . ?
C36 C35 1.367(5) . ?
C36 H36 0.9300 . ?
C35 C34 1.406(5) . ?
C35 H35 0.9300 . ?
C34 C33 1.376(5) . ?
C34 H34 0.9300 . ?
C33 O331 1.392(4) . ?
C38 N39 1.278(4) . ?
C38 H38 0.9300 . ?
O331 C332 1.455(4) . ?
C332 C333 1.510(5) . ?
C332 H33A 0.9700 . ?
C332 H33B 0.9700 . ?
C333 H33D 0.9600 . ?
C333 H33E 0.9600 . ?
C333 H33C 0.9600 . ?
N39 C40 1.463(5) . ?
C40 C41 1.511(5) . ?
C40 H40A 0.9700 . ?
C40 H40B 0.9700 . ?
C41 N42 1.480(4) . ?
C41 H41A 0.9700 . ?
C41 H41B 0.9700 . ?
N42 C421 1.477(5) . ?
N42 H42 0.83(2) . ?
C421 C422 1.518(6) . ?
C421 H42A 0.9700 . ?
C421 H42B 0.9700 . ?
C422 H42C 0.9600 . ?
C422 H42D 0.9600 . ?
C422 H42E 0.9600 . ?
O1 H1 0.84(2) . ?
O1 H2 0.87(2) . ?

loop_
_geom_hbond_atom_site_label_D
_geom_hbond_atom_site_label_H
_geom_hbond_atom_site_label_A
_geom_hbond_distance_DH
_geom_hbond_distance_HA
_geom_hbond_distance_DA
_geom_hbond_angle_DHA
_geom_hbond_site_symmetry_A
N22 H22 O331 0.89(2) 2.29(3) 3.114(4) 155(3) 4_565
N42 H42 N6 0.83(2) 2.55(3) 3.263(4) 145(3) .
O1 H1 O31 0.84(2) 1.80(2) 2.623(3) 163(4) .
O1 H2 N4 0.87(2) 1.92(2) 2.771(4) 165(4) 4_465
